data_7042072
loop_
_publ_author_name
'Moore, James T.'
'Smith, Nicholas E.'
'Lu, Connie C.'

_publ_section_title
;
 Structure and dynamic NMR behavior of rhodium complexes supported by
 Lewis acidic group 13 metallatranes.
;
_journal_issue 17
_journal_name_full 'Dalton transactions (Cambridge, England : 2003)'
_journal_page_first 5689
_journal_page_last 5701
_journal_paper_doi 10.1039/c6dt04769f
_journal_volume 46
_journal_year 2017
_chemical_formula_moiety 'C40 H63 Ga N4 P3 Rh, C6 H6'
_chemical_formula_sum 'C46 H69 Ga N4 P3 Rh'
_chemical_formula_weight 943.59
_chemical_name_common 16139_Complex-2-CH3
_chemical_properties_physical ', Air-sensitive,Moisture-sensitive'
_space_group_crystal_system triclinic
_space_group_IT_number 2
_space_group_name_Hall '-P 1'
_space_group_name_H-M_alt 'P -1'
_symmetry_space_group_name_Hall '-P 1'
_symmetry_space_group_name_H-M 'P -1'
_atom_sites_solution_hydrogens geom
_audit_creation_method SHELXL-2014/7
_audit_update_record
;
2016-12-16 deposited with the CCDC.
2017-02-15 downloaded from the CCDC.
;
_cell_angle_alpha 72.2110(10)
_cell_angle_beta 79.6010(10)
_cell_angle_gamma 81.3190(10)
_cell_formula_units_Z 2
_cell_length_a 12.3557(13)
_cell_length_b 13.1544(14)
_cell_length_c 14.8942(16)
_cell_measurement_reflns_used 6749
_cell_measurement_temperature 173(2)
_cell_measurement_theta_max 26.173
_cell_measurement_theta_min 2.235
_cell_volume 2255.3(4)
_computing_cell_refinement 'SAINT, Bruker'
_computing_data_collection 'APEX2, Bruker'
_computing_data_reduction 'SAINT, Bruker'
_computing_molecular_graphics 'Shelxle-2014 (Sheldrick, 2014)'
_computing_structure_refinement 'SHELXL-2014/7 (Sheldrick, 2014)'
_computing_structure_solution 'SHELXS-97 (Sheldrick, 2008)'
_diffrn_ambient_temperature 173(2)
_diffrn_measured_fraction_theta_full 0.998
_diffrn_measured_fraction_theta_max 0.993
_diffrn_measurement_device_type 'Bruker APEX-II CCD'
_diffrn_measurement_method 'area detector, omega scans per phi'
_diffrn_radiation_type MoK\a
_diffrn_radiation_wavelength 0.71073
_diffrn_reflns_av_R_equivalents 0.0360
_diffrn_reflns_av_unetI/netI 0.0465
_diffrn_reflns_Laue_measured_fraction_full 0.998
_diffrn_reflns_Laue_measured_fraction_max 0.993
_diffrn_reflns_limit_h_max 15
_diffrn_reflns_limit_h_min -15
_diffrn_reflns_limit_k_max 16
_diffrn_reflns_limit_k_min -16
_diffrn_reflns_limit_l_max 18
_diffrn_reflns_limit_l_min -18
_diffrn_reflns_number 24717
_diffrn_reflns_point_group_measured_fraction_full 0.998
_diffrn_reflns_point_group_measured_fraction_max 0.993
_diffrn_reflns_theta_full 25.242
_diffrn_reflns_theta_max 26.448
_diffrn_reflns_theta_min 1.451
_diffrn_source 'normal focus-sealed tube'
_exptl_absorpt_coefficient_mu 1.106
_exptl_absorpt_correction_type multi-scan
_exptl_absorpt_process_details 'SADABS, R. Blessing, 1995'
_exptl_crystal_colour orange
_exptl_crystal_density_diffrn 1.390
_exptl_crystal_density_method 'not measured'
_exptl_crystal_description block
_exptl_crystal_F_000 988
_exptl_crystal_recrystallization_method 'Re-crystallisation from solvent: Benzene'
_exptl_crystal_size_max 0.350
_exptl_crystal_size_mid 0.210
_exptl_crystal_size_min 0.100
_exptl_transmission_factor_max 0.7454
_exptl_transmission_factor_min 0.6844
_refine_diff_density_max 0.596
_refine_diff_density_min -0.330
_refine_diff_density_rms 0.077
_refine_ls_extinction_method none
_refine_ls_goodness_of_fit_ref 1.038
_refine_ls_hydrogen_treatment constr
_refine_ls_matrix_type full
_refine_ls_number_parameters 539
_refine_ls_number_reflns 9254
_refine_ls_number_restraints 72
_refine_ls_restrained_S_all 1.039
_refine_ls_R_factor_all 0.0463
_refine_ls_R_factor_gt 0.0335
_refine_ls_shift/su_max 0.001
_refine_ls_shift/su_mean 0.000
_refine_ls_structure_factor_coef Fsqd
_refine_ls_weighting_details 'w=1/[\s^2^(Fo^2^)+(0.0339P)^2^+0.5247P] where P=(Fo^2^+2Fc^2^)/3'
_refine_ls_weighting_scheme calc
_refine_ls_wR_factor_gt 0.0726
_refine_ls_wR_factor_ref 0.0789
_reflns_Friedel_coverage 0.000
_reflns_number_gt 7427
_reflns_number_total 9254
_reflns_threshold_expression 'I > 2\s(I)'
_cod_data_source_file c6dt04769f2.cif
_cod_data_source_block 16139_Complex-2-CH3
_cod_depositor_comments 'Adding full bibliography for 7042071--7042076.cif.'
_cod_database_code 7042072
_shelx_shelxl_version_number 2014/7
_shelx_space_group_comment
;
The symmetry employed for this shelxl refinement is uniquely defined
by the following loop, which should always be used as a source of
symmetry information in preference to the above space-group names.
They are only intended as comments.
;
_shelx_estimated_absorpt_t_min 0.698
_shelx_estimated_absorpt_t_max 0.897

loop_
_space_group_symop_operation_xyz
'x, y, z'
'-x, -y, -z'

loop_
_atom_site_label
_atom_site_type_symbol
_atom_site_fract_x
_atom_site_fract_y
_atom_site_fract_z
_atom_site_U_iso_or_equiv
_atom_site_adp_type
_atom_site_occupancy
_atom_site_site_symmetry_order
_atom_site_calc_flag
_atom_site_refinement_flags_posn
_atom_site_refinement_flags_adp
_atom_site_refinement_flags_occupancy
_atom_site_disorder_assembly
_atom_site_disorder_group
Rh1 Rh 0.70296(2) 0.37097(2) 0.33410(2) 0.01889(6) Uani 1 1 d . . . . .
Ga1 Ga 0.78478(2) 0.25016(2) 0.23356(2) 0.01858(8) Uani 1 1 d . . . . .
P1 P 0.74206(6) 0.50436(5) 0.19495(5) 0.02244(16) Uani 1 1 d . . . . .
P2 P 0.55285(6) 0.30277(6) 0.31135(5) 0.02188(16) Uani 1 1 d . . . . .
P3 P 0.77938(6) 0.22509(6) 0.45184(5) 0.02074(15) Uani 1 1 d . . . . .
N1 N 0.79851(19) 0.34903(17) 0.10622(15) 0.0248(5) Uani 1 1 d . . . . .
N2 N 0.67796(17) 0.14830(17) 0.25135(15) 0.0216(5) Uani 1 1 d . . . . .
N3 N 0.91151(17) 0.18991(17) 0.29927(15) 0.0218(5) Uani 1 1 d . . . . .
N4 N 0.87769(17) 0.13942(16) 0.14807(15) 0.0206(5) Uani 1 1 d . . . . .
C1 C 0.8497(2) 0.1917(2) 0.05302(18) 0.0242(6) Uani 1 1 d . . . . .
C2 C 0.8586(2) 0.1382(2) -0.0146(2) 0.0318(7) Uani 1 1 d . . . . .
H2 H 0.8839 0.0639 0.0004 0.038 Uiso 1 1 calc R U . . .
C3 C 0.8308(3) 0.1919(3) -0.1049(2) 0.0384(8) Uani 1 1 d . . . . .
H3 H 0.8375 0.1549 -0.1517 0.046 Uiso 1 1 calc R U . . .
C4 C 0.7935(3) 0.2991(3) -0.1252(2) 0.0384(8) Uani 1 1 d . . . . .
H4 H 0.7756 0.3365 -0.1870 0.046 Uiso 1 1 calc R U . . .
C5 C 0.7813(3) 0.3540(2) -0.05736(19) 0.0336(7) Uani 1 1 d . . . . .
H5 H 0.7538 0.4278 -0.0729 0.040 Uiso 1 1 calc R U . . .
C6 C 0.8093(2) 0.3014(2) 0.03441(18) 0.0246(6) Uani 1 1 d . . . . .
C7 C 0.7496(2) 0.4597(2) 0.08744(19) 0.0263(6) Uani 1 1 d . . . . .
H7A H 0.6744 0.4655 0.0708 0.032 Uiso 1 1 calc R U . . .
H7B H 0.7950 0.5060 0.0331 0.032 Uiso 1 1 calc R U . . .
C8 C 0.8825(2) 0.5502(2) 0.1759(2) 0.0285(6) Uani 1 1 d . . . . .
H8 H 0.8845 0.5807 0.2293 0.034 Uiso 1 1 calc R U . . .
C9 C 0.9082(3) 0.6402(2) 0.0836(2) 0.0424(8) Uani 1 1 d . . . . .
H9A H 0.9777 0.6674 0.0837 0.064 Uiso 1 1 calc R U . . .
H9B H 0.8481 0.6986 0.0792 0.064 Uiso 1 1 calc R U . . .
H9C H 0.9152 0.6120 0.0288 0.064 Uiso 1 1 calc R U . . .
C10 C 0.9749(2) 0.4579(2) 0.1830(2) 0.0379(8) Uani 1 1 d . . . . .
H10A H 1.0458 0.4850 0.1790 0.057 Uiso 1 1 calc R U . . .
H10B H 0.9781 0.4266 0.1306 0.057 Uiso 1 1 calc R U . . .
H10C H 0.9601 0.4028 0.2440 0.057 Uiso 1 1 calc R U . . .
C11 C 0.6547(2) 0.6363(2) 0.1738(2) 0.0299(7) Uani 1 1 d . . . . .
H11 H 0.7023 0.6896 0.1774 0.036 Uiso 1 1 calc R U . . .
C12 C 0.6167(3) 0.6788(3) 0.0757(2) 0.0474(9) Uani 1 1 d . . . . .
H12A H 0.5818 0.7526 0.0669 0.071 Uiso 1 1 calc R U . . .
H12B H 0.5632 0.6334 0.0710 0.071 Uiso 1 1 calc R U . . .
H12C H 0.6806 0.6777 0.0262 0.071 Uiso 1 1 calc R U . . .
C13 C 0.5555(3) 0.6366(2) 0.2516(2) 0.0401(8) Uani 1 1 d . . . . .
H13A H 0.5198 0.7100 0.2432 0.060 Uiso 1 1 calc R U . . .
H13B H 0.5806 0.6096 0.3142 0.060 Uiso 1 1 calc R U . . .
H13C H 0.5026 0.5904 0.2473 0.060 Uiso 1 1 calc R U . . .
C14 C 0.8303(2) 0.0382(2) 0.19652(18) 0.0238(6) Uani 1 1 d . . . . .
C15 C 0.8853(3) -0.0596(2) 0.1936(2) 0.0320(7) Uani 1 1 d . . . . .
H15 H 0.9586 -0.0636 0.1608 0.038 Uiso 1 1 calc R U . . .
C16 C 0.8340(3) -0.1534(2) 0.2387(2) 0.0381(8) Uani 1 1 d . . . . .
H16 H 0.8721 -0.2215 0.2377 0.046 Uiso 1 1 calc R U . . .
C17 C 0.7274(3) -0.1455(2) 0.2846(2) 0.0380(8) Uani 1 1 d . . . . .
H17 H 0.6913 -0.2088 0.3134 0.046 Uiso 1 1 calc R U . . .
C18 C 0.6715(2) -0.0475(2) 0.2900(2) 0.0303(7) Uani 1 1 d . . . . .
H18 H 0.5983 -0.0446 0.3231 0.036 Uiso 1 1 calc R U . . .
C19 C 0.7225(2) 0.0476(2) 0.24659(18) 0.0225(6) Uani 1 1 d . . . . .
C20 C 0.5694(2) 0.1633(2) 0.30381(19) 0.0242(6) Uani 1 1 d . . . . .
H20A H 0.5636 0.1117 0.3683 0.029 Uiso 1 1 calc R U . . .
H20B H 0.5117 0.1526 0.2702 0.029 Uiso 1 1 calc R U . . .
C21 C 0.4768(3) 0.3796(2) 0.2095(2) 0.0354(7) Uani 1 1 d . . . . .
H21 H 0.4998 0.4539 0.1885 0.042 Uiso 1 1 calc R U . . .
C22 C 0.5126(3) 0.3346(3) 0.1239(2) 0.0423(8) Uani 1 1 d . . . . .
H22A H 0.4923 0.3887 0.0661 0.063 Uiso 1 1 calc R U . . .
H22B H 0.4755 0.2702 0.1344 0.063 Uiso 1 1 calc R U . . .
H22C H 0.5930 0.3159 0.1163 0.063 Uiso 1 1 calc R U . . .
C23 C 0.3506(3) 0.3915(4) 0.2299(3) 0.0754(14) Uani 1 1 d . . . . .
H23A H 0.3203 0.4287 0.1705 0.113 Uiso 1 1 calc R U . . .
H23B H 0.3264 0.4332 0.2757 0.113 Uiso 1 1 calc R U . . .
H23C H 0.3241 0.3203 0.2565 0.113 Uiso 1 1 calc R U . . .
C24 C 0.4575(2) 0.2942(2) 0.4249(2) 0.0310(7) Uani 1 1 d . . . . .
H24 H 0.5018 0.2476 0.4750 0.037 Uiso 1 1 calc R U . . .
C25 C 0.3533(3) 0.2382(3) 0.4418(2) 0.0462(9) Uani 1 1 d . . . . .
H25A H 0.3301 0.2098 0.5105 0.069 Uiso 1 1 calc R U . . .
H25B H 0.3685 0.1791 0.4127 0.069 Uiso 1 1 calc R U . . .
H25C H 0.2941 0.2897 0.4132 0.069 Uiso 1 1 calc R U . . .
C26 C 0.4336(3) 0.4009(3) 0.4481(3) 0.0542(10) Uani 1 1 d . . . . .
H26A H 0.3927 0.3902 0.5126 0.081 Uiso 1 1 calc R U . . .
H26B H 0.3892 0.4517 0.4022 0.081 Uiso 1 1 calc R U . . .
H26C H 0.5035 0.4296 0.4446 0.081 Uiso 1 1 calc R U . . .
C27 C 0.9925(2) 0.1403(2) 0.15919(18) 0.0223(6) Uani 1 1 d . . . . .
C28 C 1.0814(2) 0.1188(2) 0.0956(2) 0.0296(7) Uani 1 1 d . . . . .
H28 H 1.0697 0.1043 0.0396 0.036 Uiso 1 1 calc R U . . .
C29 C 1.1888(2) 0.1181(2) 0.1125(2) 0.0352(7) Uani 1 1 d . . . . .
H29 H 1.2504 0.1024 0.0687 0.042 Uiso 1 1 calc R U . . .
C30 C 1.2046(2) 0.1404(2) 0.1935(2) 0.0351(7) Uani 1 1 d . . . . .
H30 H 1.2778 0.1387 0.2058 0.042 Uiso 1 1 calc R U . . .
C31 C 1.1154(2) 0.1652(2) 0.2573(2) 0.0293(7) Uani 1 1 d . . . . .
H31 H 1.1284 0.1821 0.3118 0.035 Uiso 1 1 calc R U . . .
C32 C 1.0062(2) 0.1657(2) 0.24240(18) 0.0223(6) Uani 1 1 d . . . . .
C33 C 0.9206(2) 0.2100(2) 0.38783(18) 0.0235(6) Uani 1 1 d . . . . .
H33A H 0.9569 0.2761 0.3748 0.028 Uiso 1 1 calc R U . . .
H33B H 0.9655 0.1493 0.4268 0.028 Uiso 1 1 calc R U . . .
C34 C 0.7380(2) 0.0864(2) 0.4833(2) 0.0256(6) Uani 1 1 d . . . . .
H34 H 0.7022 0.0846 0.4287 0.031 Uiso 1 1 calc R U . . .
C35 C 0.8325(2) -0.0046(2) 0.4923(2) 0.0343(7) Uani 1 1 d . . . . .
H35A H 0.8022 -0.0732 0.5059 0.051 Uiso 1 1 calc R U . . .
H35B H 0.8720 -0.0064 0.5443 0.051 Uiso 1 1 calc R U . . .
H35C H 0.8838 0.0077 0.4325 0.051 Uiso 1 1 calc R U . . .
C36 C 0.6489(3) 0.0615(2) 0.5709(2) 0.0416(8) Uani 1 1 d . . . . .
H36A H 0.6145 -0.0019 0.5731 0.062 Uiso 1 1 calc R U . . .
H36B H 0.5924 0.1230 0.5667 0.062 Uiso 1 1 calc R U . . .
H36C H 0.6827 0.0475 0.6287 0.062 Uiso 1 1 calc R U . . .
C37 C 0.8078(2) 0.2479(2) 0.56211(19) 0.0292(7) Uani 1 1 d . . . . .
H37 H 0.8495 0.3126 0.5397 0.035 Uiso 1 1 calc R U . . .
C38 C 0.8824(3) 0.1601(3) 0.6230(2) 0.0415(8) Uani 1 1 d . . . . .
H38A H 0.9025 0.1862 0.6721 0.062 Uiso 1 1 calc R U . . .
H38B H 0.9496 0.1417 0.5824 0.062 Uiso 1 1 calc R U . . .
H38C H 0.8429 0.0963 0.6533 0.062 Uiso 1 1 calc R U . . .
C39 C 0.7020(3) 0.2795(3) 0.6233(2) 0.0422(8) Uani 1 1 d . . . . .
H39A H 0.7208 0.3145 0.6670 0.063 Uiso 1 1 calc R U . . .
H39B H 0.6657 0.2151 0.6600 0.063 Uiso 1 1 calc R U . . .
H39C H 0.6518 0.3292 0.5819 0.063 Uiso 1 1 calc R U . . .
C40 C 0.7785(2) 0.4668(2) 0.39130(19) 0.0284(6) Uani 1 1 d . . . . .
H40A H 0.7438 0.4605 0.4571 0.043 Uiso 1 1 calc R U . . .
H40B H 0.7691 0.5419 0.3530 0.043 Uiso 1 1 calc R U . . .
H40C H 0.8575 0.4424 0.3903 0.043 Uiso 1 1 calc R U . . .
C41 C 0.5102(14) 0.0347(12) -0.1117(9) 0.061(3) Uani 0.5 1 d G U P A -1
H41 H 0.5108 0.0492 -0.1783 0.074 Uiso 0.5 1 calc R U P A -1
C42 C 0.5833(14) 0.0804(12) -0.0783(10) 0.060(3) Uani 0.5 1 d G U P A -1
H42 H 0.6337 0.1262 -0.1221 0.073 Uiso 0.5 1 calc R U P A -1
C43 C 0.5825(13) 0.0591(12) 0.0191(10) 0.059(3) Uani 0.5 1 d G U P A -1
H43 H 0.6324 0.0904 0.0419 0.070 Uiso 0.5 1 calc R U P A -1
C44 C 0.5087(13) -0.0078(11) 0.0832(9) 0.056(3) Uani 0.5 1 d G U P A -1
H44 H 0.5082 -0.0223 0.1497 0.068 Uiso 0.5 1 calc R U P A -1
C45 C 0.4357(13) -0.0536(11) 0.0498(9) 0.057(3) Uani 0.5 1 d G U P A -1
H45 H 0.3853 -0.0993 0.0935 0.068 Uiso 0.5 1 calc R U P A -1
C46 C 0.4365(14) -0.0323(11) -0.0477(10) 0.055(3) Uani 0.5 1 d G U P A -1
H46 H 0.3865 -0.0636 -0.0705 0.066 Uiso 0.5 1 calc R U P A -1
C47 C -0.0739(11) 0.5471(11) 0.5491(6) 0.055(3) Uani 0.5 1 d G U P B -1
H47 H -0.1259 0.5712 0.5955 0.066 Uiso 0.5 1 calc R U P B -1
C48 C -0.0521(12) 0.6149(12) 0.4574(7) 0.067(4) Uani 0.5 1 d G U P B -1
H48 H -0.0891 0.6854 0.4410 0.080 Uiso 0.5 1 calc R U P B -1
C49 C 0.0239(12) 0.5796(13) 0.3895(6) 0.066(3) Uani 0.5 1 d G U P B -1
H49 H 0.0388 0.6260 0.3267 0.079 Uiso 0.5 1 calc R U P B -1
C50 C 0.0780(11) 0.4764(13) 0.4134(6) 0.072(4) Uani 0.5 1 d G U P B -1
H50 H 0.1299 0.4523 0.3670 0.086 Uiso 0.5 1 calc R U P B -1
C51 C 0.0561(11) 0.4086(12) 0.5051(7) 0.058(3) Uani 0.5 1 d G U P B -1
H51 H 0.0931 0.3381 0.5215 0.069 Uiso 0.5 1 calc R U P B -1
C52 C -0.0198(11) 0.4439(11) 0.5730(6) 0.066(3) Uani 0.5 1 d G U P B -1
H52 H -0.0348 0.3976 0.6358 0.079 Uiso 0.5 1 calc R U P B -1

loop_
_atom_site_aniso_label
_atom_site_aniso_U_11
_atom_site_aniso_U_22
_atom_site_aniso_U_33
_atom_site_aniso_U_23
_atom_site_aniso_U_13
_atom_site_aniso_U_12
Rh1 0.02210(12) 0.01893(12) 0.01706(11) -0.00835(9) -0.00171(8) -0.00107(8)
Ga1 0.02229(16) 0.01777(15) 0.01603(15) -0.00691(12) -0.00129(12) -0.00049(12)
P1 0.0299(4) 0.0180(4) 0.0195(4) -0.0071(3) -0.0025(3) -0.0003(3)
P2 0.0221(4) 0.0224(4) 0.0231(4) -0.0104(3) -0.0040(3) 0.0006(3)
P3 0.0234(4) 0.0224(4) 0.0165(3) -0.0065(3) -0.0025(3) -0.0011(3)
N1 0.0368(14) 0.0199(12) 0.0177(12) -0.0079(10) -0.0028(10) 0.0013(10)
N2 0.0228(12) 0.0197(12) 0.0230(12) -0.0095(10) 0.0000(9) -0.0013(9)
N3 0.0214(12) 0.0252(12) 0.0195(11) -0.0092(10) -0.0024(9) 0.0008(9)
N4 0.0245(12) 0.0174(11) 0.0192(11) -0.0078(9) 0.0019(9) -0.0006(9)
C1 0.0281(15) 0.0288(15) 0.0161(13) -0.0090(12) -0.0005(11) -0.0016(12)
C2 0.0386(18) 0.0310(17) 0.0274(16) -0.0160(13) 0.0017(13) 0.0001(14)
C3 0.053(2) 0.045(2) 0.0248(16) -0.0240(15) -0.0023(14) -0.0017(16)
C4 0.052(2) 0.046(2) 0.0180(15) -0.0131(14) -0.0054(14) -0.0005(16)
C5 0.049(2) 0.0283(16) 0.0214(15) -0.0064(13) -0.0043(14) 0.0002(14)
C6 0.0296(15) 0.0264(15) 0.0188(14) -0.0102(12) 0.0000(12) -0.0028(12)
C7 0.0390(17) 0.0198(14) 0.0197(14) -0.0063(12) -0.0045(12) 0.0003(12)
C8 0.0326(16) 0.0246(15) 0.0270(15) -0.0071(12) 0.0024(13) -0.0070(12)
C9 0.048(2) 0.0340(18) 0.0376(19) -0.0004(15) 0.0035(16) -0.0121(15)
C10 0.0312(17) 0.0333(18) 0.047(2) -0.0099(15) 0.0028(15) -0.0086(14)
C11 0.0395(18) 0.0209(15) 0.0293(16) -0.0092(13) -0.0052(13) 0.0019(13)
C12 0.068(2) 0.0321(18) 0.0363(19) -0.0072(15) -0.0156(17) 0.0169(17)
C13 0.0416(19) 0.0324(18) 0.044(2) -0.0167(15) -0.0003(15) 0.0079(15)
C14 0.0327(16) 0.0207(14) 0.0205(14) -0.0091(12) -0.0035(12) -0.0035(12)
C15 0.0369(17) 0.0259(16) 0.0339(17) -0.0151(13) 0.0021(14) 0.0002(13)
C16 0.051(2) 0.0209(16) 0.0443(19) -0.0168(14) -0.0018(16) 0.0003(14)
C17 0.052(2) 0.0234(16) 0.0418(19) -0.0141(14) 0.0002(16) -0.0120(14)
C18 0.0339(17) 0.0291(16) 0.0303(16) -0.0133(13) 0.0006(13) -0.0066(13)
C19 0.0291(15) 0.0218(14) 0.0193(14) -0.0089(11) -0.0040(11) -0.0037(12)
C20 0.0250(15) 0.0225(14) 0.0272(15) -0.0096(12) -0.0048(12) -0.0026(12)
C21 0.0385(18) 0.0332(17) 0.0342(17) -0.0081(14) -0.0142(14) 0.0047(14)
C22 0.051(2) 0.049(2) 0.0321(18) -0.0103(16) -0.0228(16) -0.0039(16)
C23 0.046(2) 0.104(4) 0.063(3) -0.012(3) -0.028(2) 0.032(2)
C24 0.0275(16) 0.0366(17) 0.0279(16) -0.0125(14) 0.0037(13) -0.0027(13)
C25 0.0348(19) 0.044(2) 0.058(2) -0.0223(18) 0.0146(16) -0.0099(16)
C26 0.053(2) 0.060(2) 0.058(2) -0.042(2) 0.0176(18) -0.0118(19)
C27 0.0274(15) 0.0141(13) 0.0221(14) -0.0047(11) 0.0004(11) 0.0023(11)
C28 0.0365(17) 0.0208(15) 0.0263(15) -0.0068(12) 0.0050(13) 0.0018(13)
C29 0.0308(17) 0.0301(17) 0.0358(18) -0.0077(14) 0.0096(14) 0.0034(13)
C30 0.0224(15) 0.0329(17) 0.0420(19) -0.0035(15) 0.0015(14) -0.0008(13)
C31 0.0281(16) 0.0296(16) 0.0265(15) -0.0051(13) -0.0017(12) -0.0002(13)
C32 0.0245(15) 0.0151(13) 0.0227(14) -0.0009(11) 0.0001(11) -0.0012(11)
C33 0.0211(14) 0.0303(15) 0.0187(14) -0.0070(12) -0.0026(11) -0.0015(12)
C34 0.0273(15) 0.0205(14) 0.0275(15) -0.0039(12) -0.0049(12) -0.0028(12)
C35 0.0379(18) 0.0237(16) 0.0360(17) -0.0025(13) -0.0047(14) -0.0004(13)
C36 0.0365(18) 0.0323(18) 0.044(2) 0.0008(15) 0.0066(15) -0.0066(14)
C37 0.0360(17) 0.0356(17) 0.0178(14) -0.0108(13) -0.0046(12) -0.0013(13)
C38 0.052(2) 0.050(2) 0.0247(16) -0.0106(15) -0.0138(15) -0.0005(16)
C39 0.051(2) 0.052(2) 0.0256(17) -0.0190(15) 0.0005(15) -0.0016(17)
C40 0.0356(17) 0.0279(16) 0.0251(15) -0.0124(13) -0.0045(13) -0.0032(13)
C41 0.051(7) 0.055(8) 0.078(9) -0.022(6) -0.008(6) -0.001(5)
C42 0.050(7) 0.043(7) 0.084(8) -0.012(6) -0.009(6) -0.003(5)
C43 0.040(6) 0.055(9) 0.085(9) -0.029(6) -0.013(6) 0.005(5)
C44 0.041(7) 0.063(9) 0.062(8) -0.015(6) -0.014(6) 0.009(6)
C45 0.037(6) 0.037(7) 0.084(8) -0.007(5) -0.003(6) 0.002(5)
C46 0.038(7) 0.045(7) 0.088(8) -0.020(6) -0.016(6) -0.008(5)
C47 0.036(5) 0.080(7) 0.060(8) -0.036(7) 0.001(5) -0.017(4)
C48 0.060(6) 0.081(8) 0.070(8) -0.031(7) -0.009(6) -0.019(5)
C49 0.047(5) 0.090(8) 0.074(8) -0.032(7) -0.010(5) -0.033(5)
C50 0.047(6) 0.100(9) 0.084(10) -0.042(8) -0.009(7) -0.022(5)
C51 0.035(5) 0.072(8) 0.085(10) -0.040(7) -0.018(6) -0.013(5)
C52 0.054(5) 0.084(7) 0.069(8) -0.027(7) -0.011(6) -0.023(5)

loop_
_atom_type_symbol
_atom_type_description
_atom_type_scat_dispersion_real
_atom_type_scat_dispersion_imag
_atom_type_scat_source
C C 0.0033 0.0016 'International Tables Vol C Tables 4.2.6.8 and 6.1.1.4'
H H 0.0000 0.0000 'International Tables Vol C Tables 4.2.6.8 and 6.1.1.4'
N N 0.0061 0.0033 'International Tables Vol C Tables 4.2.6.8 and 6.1.1.4'
P P 0.1023 0.0942 'International Tables Vol C Tables 4.2.6.8 and 6.1.1.4'
Ga Ga 0.2307 1.6083 'International Tables Vol C Tables 4.2.6.8 and 6.1.1.4'
Rh Rh -1.1178 0.9187 'International Tables Vol C Tables 4.2.6.8 and 6.1.1.4'

loop_
_geom_angle_atom_site_label_1
_geom_angle_atom_site_label_2
_geom_angle_atom_site_label_3
_geom_angle
C40 Rh1 P2 153.06(8)
C40 Rh1 P1 82.68(8)
P2 Rh1 P1 103.97(3)
C40 Rh1 P3 84.51(8)
P2 Rh1 P3 102.08(3)
P1 Rh1 P3 145.16(3)
C40 Rh1 Ga1 130.88(8)
P2 Rh1 Ga1 76.05(2)
P1 Rh1 Ga1 83.48(2)
P3 Rh1 Ga1 80.77(2)
N3 Ga1 N1 122.08(9)
N3 Ga1 N2 113.90(9)
N1 Ga1 N2 112.08(9)
N3 Ga1 N4 77.66(8)
N1 Ga1 N4 79.42(8)
N2 Ga1 N4 78.02(8)
N3 Ga1 Rh1 96.23(6)
N1 Ga1 Rh1 102.38(6)
N2 Ga1 Rh1 106.75(6)
N4 Ga1 Rh1 173.51(6)
C7 P1 C8 100.58(13)
C7 P1 C11 106.48(12)
C8 P1 C11 100.43(13)
C7 P1 Rh1 112.90(9)
C8 P1 Rh1 114.51(9)
C11 P1 Rh1 119.63(9)
C20 P2 C24 102.74(13)
C20 P2 C21 103.44(13)
C24 P2 C21 108.88(14)
C20 P2 Rh1 118.63(9)
C24 P2 Rh1 102.96(9)
C21 P2 Rh1 118.84(11)
C33 P3 C37 101.34(12)
C33 P3 C34 101.75(12)
C37 P3 C34 108.00(13)
C33 P3 Rh1 98.74(9)
C37 P3 Rh1 119.41(9)
C34 P3 Rh1 122.68(9)
C6 N1 C7 117.4(2)
C6 N1 Ga1 114.53(17)
C7 N1 Ga1 121.78(16)
C19 N2 C20 120.2(2)
C19 N2 Ga1 115.36(17)
C20 N2 Ga1 119.63(16)
C32 N3 C33 119.0(2)
C32 N3 Ga1 114.90(17)
C33 N3 Ga1 121.40(16)
C1 N4 C27 115.5(2)
C1 N4 C14 115.0(2)
C27 N4 C14 115.3(2)
C1 N4 Ga1 103.11(15)
C27 N4 Ga1 102.55(15)
C14 N4 Ga1 102.68(15)
C2 C1 C6 121.4(3)
C2 C1 N4 122.8(2)
C6 C1 N4 115.8(2)
C1 C2 C3 120.7(3)
C4 C3 C2 118.9(3)
C3 C4 C5 121.4(3)
C4 C5 C6 120.7(3)
N1 C6 C5 124.6(3)
N1 C6 C1 118.5(2)
C5 C6 C1 116.9(2)
N1 C7 P1 109.14(17)
C10 C8 C9 110.1(2)
C10 C8 P1 112.74(19)
C9 C8 P1 114.5(2)
C13 C11 C12 110.0(3)
C13 C11 P1 112.7(2)
C12 C11 P1 114.9(2)
C15 C14 C19 121.8(3)
C15 C14 N4 122.9(2)
C19 C14 N4 115.3(2)
C14 C15 C16 120.2(3)
C17 C16 C15 118.9(3)
C16 C17 C18 121.7(3)
C17 C18 C19 120.3(3)
N2 C19 C18 125.6(3)
N2 C19 C14 117.3(2)
C18 C19 C14 117.1(2)
N2 C20 P2 105.96(17)
C23 C21 C22 108.8(3)
C23 C21 P2 117.1(2)
C22 C21 P2 111.4(2)
C26 C24 C25 112.1(2)
C26 C24 P2 112.5(2)
C25 C24 P2 118.3(2)
C28 C27 C32 121.6(3)
C28 C27 N4 123.7(2)
C32 C27 N4 114.6(2)
C27 C28 C29 120.4(3)
C30 C29 C28 119.3(3)
C29 C30 C31 121.0(3)
C30 C31 C32 121.0(3)
N3 C32 C31 126.5(3)
N3 C32 C27 116.8(2)
C31 C32 C27 116.7(2)
N3 C33 P3 107.60(17)
C35 C34 C36 110.4(2)
C35 C34 P3 116.15(19)
C36 C34 P3 112.8(2)
C38 C37 C39 111.1(2)
C38 C37 P3 116.8(2)
C39 C37 P3 112.4(2)
C42 C41 C46 120.0
C43 C42 C41 120.0
C42 C43 C44 120.0
C45 C44 C43 120.0
C44 C45 C46 120.0
C45 C46 C41 120.0
C48 C47 C52 120.0
C49 C48 C47 120.0
C48 C49 C50 120.0
C51 C50 C49 120.0
C50 C51 C52 120.0
C51 C52 C47 120.0

loop_
_geom_bond_atom_site_label_1
_geom_bond_atom_site_label_2
_geom_bond_distance
Rh1 C40 2.118(3)
Rh1 P2 2.2966(7)
Rh1 P1 2.2978(7)
Rh1 P3 2.3757(7)
Rh1 Ga1 2.4925(4)
Ga1 N3 1.935(2)
Ga1 N1 1.939(2)
Ga1 N2 1.949(2)
Ga1 N4 2.272(2)
P1 C7 1.850(3)
P1 C8 1.868(3)
P1 C11 1.871(3)
P2 C20 1.851(3)
P2 C24 1.861(3)
P2 C21 1.870(3)
P3 C33 1.845(3)
P3 C37 1.858(3)
P3 C34 1.867(3)
N1 C6 1.374(3)
N1 C7 1.453(3)
N2 C19 1.373(3)
N2 C20 1.444(3)
N3 C32 1.373(3)
N3 C33 1.448(3)
N4 C1 1.451(3)
N4 C27 1.460(3)
N4 C14 1.460(3)
C1 C2 1.376(4)
C1 C6 1.413(4)
C2 C3 1.392(4)
C3 C4 1.374(4)
C4 C5 1.386(4)
C5 C6 1.409(4)
C8 C10 1.529(4)
C8 C9 1.534(4)
C11 C13 1.527(4)
C11 C12 1.530(4)
C14 C15 1.370(4)
C14 C19 1.412(4)
C15 C16 1.398(4)
C16 C17 1.374(4)
C17 C18 1.385(4)
C18 C19 1.407(4)
C21 C23 1.528(4)
C21 C22 1.533(4)
C24 C26 1.520(4)
C24 C25 1.523(4)
C27 C28 1.370(4)
C27 C32 1.422(4)
C28 C29 1.393(4)
C29 C30 1.377(4)
C30 C31 1.388(4)
C31 C32 1.405(4)
C34 C35 1.533(4)
C34 C36 1.534(4)
C37 C38 1.531(4)
C37 C39 1.533(4)
C41 C42 1.3900
C41 C46 1.3900
C42 C43 1.3900
C43 C44 1.3900
C44 C45 1.3900
C45 C46 1.3900
C47 C48 1.3900
C47 C52 1.3900
C48 C49 1.3900
C49 C50 1.3900
C50 C51 1.3900
C51 C52 1.3900

loop_
_geom_torsion_atom_site_label_1
_geom_torsion_atom_site_label_2
_geom_torsion_atom_site_label_3
_geom_torsion_atom_site_label_4
_geom_torsion
C27 N4 C1 C2 89.8(3)
C14 N4 C1 C2 -48.2(3)
Ga1 N4 C1 C2 -159.1(2)
C27 N4 C1 C6 -91.9(3)
C14 N4 C1 C6 130.0(2)
Ga1 N4 C1 C6 19.1(3)
C6 C1 C2 C3 1.9(4)
N4 C1 C2 C3 -180.0(3)
C1 C2 C3 C4 -0.5(5)
C2 C3 C4 C5 -1.1(5)
C3 C4 C5 C6 1.4(5)
C7 N1 C6 C5 3.3(4)
Ga1 N1 C6 C5 156.1(2)
C7 N1 C6 C1 -175.8(2)
Ga1 N1 C6 C1 -23.0(3)
C4 C5 C6 N1 -179.1(3)
C4 C5 C6 C1 0.0(4)
C2 C1 C6 N1 177.5(3)
N4 C1 C6 N1 -0.7(4)
C2 C1 C6 C5 -1.6(4)
N4 C1 C6 C5 -179.9(2)
C6 N1 C7 P1 179.04(19)
Ga1 N1 C7 P1 28.4(3)
C8 P1 C7 N1 86.3(2)
C11 P1 C7 N1 -169.41(19)
Rh1 P1 C7 N1 -36.2(2)
C7 P1 C8 C10 -67.6(2)
C11 P1 C8 C10 -176.7(2)
Rh1 P1 C8 C10 53.8(2)
C7 P1 C8 C9 59.3(2)
C11 P1 C8 C9 -49.8(2)
Rh1 P1 C8 C9 -179.32(18)
C7 P1 C11 C13 123.8(2)
C8 P1 C11 C13 -131.8(2)
Rh1 P1 C11 C13 -5.6(3)
C7 P1 C11 C12 -3.3(3)
C8 P1 C11 C12 101.2(3)
Rh1 P1 C11 C12 -132.7(2)
C1 N4 C14 C15 93.3(3)
C27 N4 C14 C15 -44.9(3)
Ga1 N4 C14 C15 -155.5(2)
C1 N4 C14 C19 -86.2(3)
C27 N4 C14 C19 135.6(2)
Ga1 N4 C14 C19 25.0(2)
C19 C14 C15 C16 1.7(4)
N4 C14 C15 C16 -177.8(3)
C14 C15 C16 C17 0.9(5)
C15 C16 C17 C18 -2.3(5)
C16 C17 C18 C19 1.1(5)
C20 N2 C19 C18 -0.4(4)
Ga1 N2 C19 C18 154.9(2)
C20 N2 C19 C14 -178.2(2)
Ga1 N2 C19 C14 -22.9(3)
C17 C18 C19 N2 -176.3(3)
C17 C18 C19 C14 1.5(4)
C15 C14 C19 N2 175.1(3)
N4 C14 C19 N2 -5.4(3)
C15 C14 C19 C18 -2.9(4)
N4 C14 C19 C18 176.7(2)
C19 N2 C20 P2 169.55(19)
Ga1 N2 C20 P2 15.3(2)
C24 P2 C20 N2 -150.97(18)
C21 P2 C20 N2 95.76(19)
Rh1 P2 C20 N2 -38.3(2)
C20 P2 C21 C23 90.9(3)
C24 P2 C21 C23 -17.8(3)
Rh1 P2 C21 C23 -135.1(3)
C20 P2 C21 C22 -35.2(3)
C24 P2 C21 C22 -143.9(2)
Rh1 P2 C21 C22 98.8(2)
C20 P2 C24 C26 178.5(2)
C21 P2 C24 C26 -72.3(3)
Rh1 P2 C24 C26 54.7(2)
C20 P2 C24 C25 -48.4(3)
C21 P2 C24 C25 60.8(3)
Rh1 P2 C24 C25 -172.2(2)
C1 N4 C27 C28 -44.0(3)
C14 N4 C27 C28 94.0(3)
Ga1 N4 C27 C28 -155.3(2)
C1 N4 C27 C32 136.0(2)
C14 N4 C27 C32 -86.1(3)
Ga1 N4 C27 C32 24.6(2)
C32 C27 C28 C29 1.9(4)
N4 C27 C28 C29 -178.1(2)
C27 C28 C29 C30 -0.7(4)
C28 C29 C30 C31 -1.1(4)
C29 C30 C31 C32 1.6(4)
C33 N3 C32 C31 -4.9(4)
Ga1 N3 C32 C31 151.2(2)
C33 N3 C32 C27 176.3(2)
Ga1 N3 C32 C27 -27.6(3)
C30 C31 C32 N3 -179.2(3)
C30 C31 C32 C27 -0.4(4)
C28 C27 C32 N3 177.5(2)
N4 C27 C32 N3 -2.4(3)
C28 C27 C32 C31 -1.4(4)
N4 C27 C32 C31 178.7(2)
C32 N3 C33 P3 -173.94(19)
Ga1 N3 C33 P3 31.6(2)
C37 P3 C33 N3 179.22(18)
C34 P3 C33 N3 67.9(2)
Rh1 P3 C33 N3 -58.26(18)
C33 P3 C34 C35 26.1(2)
C37 P3 C34 C35 -80.1(2)
Rh1 P3 C34 C35 134.59(18)
C33 P3 C34 C36 155.0(2)
C37 P3 C34 C36 48.8(2)
Rh1 P3 C34 C36 -96.4(2)
C33 P3 C37 C38 -58.3(3)
C34 P3 C37 C38 48.2(3)
Rh1 P3 C37 C38 -165.18(19)
C33 P3 C37 C39 171.7(2)
C34 P3 C37 C39 -81.8(2)
Rh1 P3 C37 C39 64.8(2)
C46 C41 C42 C43 0.0
C41 C42 C43 C44 0.0
C42 C43 C44 C45 0.0
C43 C44 C45 C46 0.0
C44 C45 C46 C41 0.0
C42 C41 C46 C45 0.0
C52 C47 C48 C49 0.0
C47 C48 C49 C50 0.0
C48 C49 C50 C51 0.0
C49 C50 C51 C52 0.0
C50 C51 C52 C47 0.0
C48 C47 C52 C51 0.0
